data_7042175
loop_
_publ_author_name
'Ou, Arnold'
'Wu, Linglin'
'Salvador, Alvaro'
'Sipos, Gellert'
'Zhao, Guangzhen'
'Skelton, Brian W.'
'Sobolev, Alexandre N.'
'Dorta, Reto'

_publ_section_title
;
 New, potentially chelating NHC ligands; synthesis, complexation studies,
 and preliminary catalytic evaluation.
;
_journal_issue 11
_journal_name_full 'Dalton transactions (Cambridge, England : 2003)'
_journal_page_first 3631
_journal_page_last 3641
_journal_paper_doi 10.1039/c6dt04534k
_journal_volume 46
_journal_year 2017
_chemical_formula_moiety 'C39 H44 Cl Ir N4 O2'
_chemical_formula_sum 'C39 H44 Cl Ir N4 O2'
_chemical_formula_weight 828.43
_space_group_IT_number 2
_symmetry_cell_setting triclinic
_symmetry_Int_Tables_number 2
_symmetry_space_group_name_Hall '-P 1'
_symmetry_space_group_name_H-M 'P -1'
_atom_sites_solution_hydrogens geom
_audit_creation_date 2016-01-19T11:27:23-00:00
_audit_creation_method 'WinGX routine CIF_UPDATE'
_audit_update_record
;
2016-11-24 deposited with the CCDC.
2017-02-20 downloaded from the CCDC.
;
_cell_angle_alpha 94.087(2)
_cell_angle_beta 109.624(2)
_cell_angle_gamma 104.374(3)
_cell_formula_units_Z 4
_cell_length_a 13.0670(3)
_cell_length_b 16.7164(5)
_cell_length_c 16.8853(4)
_cell_measurement_reflns_used 21724
_cell_measurement_temperature 100(2)
_cell_measurement_theta_max 34.132
_cell_measurement_theta_min 2.012
_cell_volume 3316.64(17)
_computing_cell_refinement 'CrysAlisPro 1.171.38.41 (Rigaku OD, 2015)'
_computing_data_collection 'CrysAlisPro 1.171.38.41 (Rigaku OD, 2015)'
_computing_data_reduction 'CrysAlisPro 1.171.38.41 (Rigaku OD, 2015)'
_computing_molecular_graphics 'Diamond (Brandenburg, K., (1999)'
_computing_publication_material 'WinGX Farrugia, L. J. (1999)'
_computing_structure_refinement 'SHELXL-2014 (Sheldrick, 2015)'
_computing_structure_solution 'SIR92 (Altomare et al., 1994)'
_diffrn_ambient_temperature 100(2)
_diffrn_detector 'CCD plate'
_diffrn_detector_area_resol_mean 16.0009
_diffrn_measured_fraction_theta_full 0.999
_diffrn_measured_fraction_theta_max 0.999
_diffrn_measurement_device 'four-circle diffractometer'
_diffrn_measurement_device_type 'Oxford Diffraction Xcalibur diffractometer'
_diffrn_measurement_method '\w scans'
_diffrn_orient_matrix_type 'CrysAlisPro convention (1999,Acta A55,543-557)'
_diffrn_orient_matrix_UB_11 0.0306622
_diffrn_orient_matrix_UB_12 -0.0280304
_diffrn_orient_matrix_UB_13 0.0178424
_diffrn_orient_matrix_UB_21 0.0512233
_diffrn_orient_matrix_UB_22 0.0290759
_diffrn_orient_matrix_UB_23 0.0024322
_diffrn_orient_matrix_UB_31 0.0078356
_diffrn_orient_matrix_UB_32 0.018555
_diffrn_orient_matrix_UB_33 0.0415149
_diffrn_radiation_monochromator graphite
_diffrn_radiation_probe x-ray
_diffrn_radiation_type MoK\a
_diffrn_radiation_wavelength 0.71073
_diffrn_reflns_av_R_equivalents 0.0259
_diffrn_reflns_av_unetI/netI 0.047
_diffrn_reflns_Laue_measured_fraction_full 0.999
_diffrn_reflns_Laue_measured_fraction_max 0.999
_diffrn_reflns_limit_h_max 14
_diffrn_reflns_limit_h_min -15
_diffrn_reflns_limit_k_max 19
_diffrn_reflns_limit_k_min -19
_diffrn_reflns_limit_l_max 20
_diffrn_reflns_limit_l_min -20
_diffrn_reflns_number 34204
_diffrn_reflns_point_group_measured_fraction_full 0.999
_diffrn_reflns_point_group_measured_fraction_max 0.999
_diffrn_reflns_theta_full 25
_diffrn_reflns_theta_max 25
_diffrn_reflns_theta_min 1.986
_diffrn_source 'fine-focus sealed X-ray tube'
_exptl_absorpt_coefficient_mu 4.148
_exptl_absorpt_correction_T_max 0.639
_exptl_absorpt_correction_T_min 0.317
_exptl_absorpt_correction_type analytical
_exptl_absorpt_process_details
;
         CrysAlisPro 1.171.38.41 (Rigaku Oxford Diffraction, 2015)

;
_exptl_crystal_colour orange
_exptl_crystal_density_diffrn 1.659
_exptl_crystal_description plate
_exptl_crystal_F_000 1664
_exptl_crystal_size_max 0.44
_exptl_crystal_size_mid 0.231
_exptl_crystal_size_min 0.121
_refine_diff_density_max 7.676
_refine_diff_density_min -1.043
_refine_diff_density_rms 0.195
_refine_ls_extinction_method none
_refine_ls_goodness_of_fit_ref 1.035
_refine_ls_hydrogen_treatment constr
_refine_ls_matrix_type full
_refine_ls_number_parameters 884
_refine_ls_number_reflns 11670
_refine_ls_number_restraints 6
_refine_ls_restrained_S_all 1.036
_refine_ls_R_factor_all 0.0508
_refine_ls_R_factor_gt 0.0477
_refine_ls_shift/su_max 0.002
_refine_ls_shift/su_mean 0
_refine_ls_structure_factor_coef Fsqd
_refine_ls_weighting_details 'w=1/[\s^2^(Fo^2^)+(0.0882P)^2^+17.9994P] where P=(Fo^2^+2Fc^2^)/3'
_refine_ls_weighting_scheme calc
_refine_ls_wR_factor_gt 0.1283
_refine_ls_wR_factor_ref 0.1308
_reflns_number_gt 10782
_reflns_number_total 11670
_reflns_threshold_expression 'I > 2\s(I)'
_cod_data_source_file c6dt04534k2.cif
_cod_data_source_block rda609
_cod_depositor_comments 'Adding full bibliography for 7042167--7042177.cif.'
_cod_original_cell_volume 3316.64(16)
_cod_database_code 7042175

loop_
_symmetry_equiv_pos_as_xyz
'x, y, z'
'-x, -y, -z'

loop_
_atom_site_label
_atom_site_type_symbol
_atom_site_fract_x
_atom_site_fract_y
_atom_site_fract_z
_atom_site_U_iso_or_equiv
_atom_site_adp_type
_atom_site_occupancy
_atom_site_calc_flag
_atom_site_disorder_assembly
_atom_site_disorder_group
Ir1 Ir 0.61861(2) 0.79476(2) 1.00488(2) 0.01649(9) Uani 1 d . .
Ir2 Ir 0.13530(2) 0.30640(2) 0.43900(2) 0.01679(9) Uani 1 d . .
Cl1 Cl 0.73926(13) 0.71959(9) 1.08284(9) 0.0217(3) Uani 1 d . .
Cl2 Cl 0.28485(13) 0.25848(10) 0.42386(9) 0.0241(3) Uani 1 d . .
C111 C 0.4793(5) 0.8401(4) 0.9396(4) 0.0220(13) Uani 1 d . .
H111 H 0.4746 0.8086 0.8888 0.026 Uiso 1 calc . .
C112 C 0.5800(5) 0.9079(4) 0.9826(4) 0.0200(13) Uani 1 d . .
H112 H 0.634 0.9192 0.9558 0.024 Uiso 1 calc . .
C113 C 0.6094(6) 0.9636(4) 1.0669(4) 0.0248(14) Uani 1 d . .
H11A H 0.6923 0.9913 1.0911 0.03 Uiso 1 calc . .
H11B H 0.5708 1.0079 1.0564 0.03 Uiso 1 calc . .
C114 C 0.5751(6) 0.9154(4) 1.1310(4) 0.0276(14) Uani 1 d . .
H11C H 0.6201 0.9472 1.1894 0.033 Uiso 1 calc . .
H11D H 0.4939 0.9086 1.1202 0.033 Uiso 1 calc . .
C115 C 0.5947(6) 0.8303(4) 1.1243(4) 0.0240(14) Uani 1 d . .
H115 H 0.6693 0.8274 1.1539 0.029 Uiso 1 calc . .
C116 C 0.5133(6) 0.7561(4) 1.0787(4) 0.0241(14) Uani 1 d . .
H116 H 0.5368 0.7066 1.0811 0.029 Uiso 1 calc . .
C117 C 0.3905(6) 0.7464(5) 1.0253(5) 0.0339(17) Uani 1 d . .
H11E H 0.348 0.7499 1.0635 0.041 Uiso 1 calc . .
H11F H 0.3566 0.6904 0.9889 0.041 Uiso 1 calc . .
C118 C 0.3785(6) 0.8140(4) 0.9685(5) 0.0272(14) Uani 1 d . .
H11G H 0.3077 0.7923 0.9178 0.033 Uiso 1 calc . .
H11H H 0.373 0.8637 1.0006 0.033 Uiso 1 calc . .
C11 C 0.6699(5) 0.7783(4) 0.9028(4) 0.0154(12) Uani 1 d . .
N12 N 0.7227(4) 0.8364(3) 0.8659(3) 0.0160(10) Uani 1 d . .
C121 C 0.7589(5) 0.9259(4) 0.8901(4) 0.0174(12) Uani 1 d . .
C122 C 0.7203(5) 0.9745(4) 0.8304(4) 0.0195(13) Uani 1 d . .
C123 C 0.7497(6) 1.0624(4) 0.8557(4) 0.0236(13) Uani 1 d . .
H123 H 0.724 1.096 0.8147 0.028 Uiso 1 calc . .
C124 C 0.8139(6) 1.0993(4) 0.9376(4) 0.0251(14) Uani 1 d . .
H124 H 0.8293 1.1579 0.9539 0.03 Uiso 1 calc . .
C125 C 0.9291(5) 1.0933(4) 1.0849(4) 0.0244(14) Uani 1 d . .
H125 H 0.9458 1.152 1.1012 0.029 Uiso 1 calc . .
C126 C 0.9720(6) 1.0425(4) 1.1434(4) 0.0277(15) Uani 1 d . .
H126 H 1.0166 1.0673 1.2011 0.033 Uiso 1 calc . .
C127 C 0.9502(6) 0.9556(4) 1.1181(4) 0.0254(14) Uani 1 d . .
H127 H 0.9834 0.9237 1.1583 0.03 Uiso 1 calc . .
C128 C 0.8827(5) 0.9170(4) 1.0371(4) 0.0192(12) Uani 1 d . .
H128 H 0.8676 0.8583 1.0216 0.023 Uiso 1 calc . .
C129 C 0.8584(5) 1.0509(4) 0.9992(4) 0.0221(13) Uani 1 d . .
C120 C 0.8344(5) 0.9641(4) 0.9755(4) 0.0181(12) Uani 1 d . .
N131 N 0.6484(5) 0.9359(3) 0.7444(3) 0.0231(11) Uani 1 d . .
C132 C 0.5274(6) 0.9085(5) 0.7320(5) 0.0373(18) Uani 1 d . .
H13A H 0.5004 0.9578 0.7395 0.045 Uiso 1 calc . .
H13B H 0.5158 0.8731 0.7746 0.045 Uiso 1 calc . .
C133 C 0.4620(7) 0.8592(6) 0.6433(5) 0.046(2) Uani 1 d . .
H13C H 0.4885 0.8093 0.6371 0.055 Uiso 1 calc . .
H13D H 0.3805 0.8394 0.6347 0.055 Uiso 1 calc . .
O134 O 0.4755(4) 0.9074(3) 0.5803(3) 0.0338(12) Uani 1 d . .
C135 C 0.5931(6) 0.9337(5) 0.5915(4) 0.0343(16) Uani 1 d . .
H13E H 0.6033 0.9675 0.5475 0.041 Uiso 1 calc . .
H13F H 0.6195 0.884 0.5846 0.041 Uiso 1 calc . .
C136 C 0.6628(6) 0.9852(5) 0.6792(4) 0.0306(16) Uani 1 d . .
H13G H 0.7439 1.0032 0.6862 0.037 Uiso 1 calc . .
H13H H 0.6384 1.0361 0.6854 0.037 Uiso 1 calc . .
C13 C 0.7614(6) 0.7980(4) 0.8034(4) 0.0222(13) Uani 1 d . .
H13I H 0.8435 0.8034 0.8283 0.027 Uiso 1 calc . .
H13J H 0.7454 0.8235 0.751 0.027 Uiso 1 calc . .
C14 C 0.6907(6) 0.7079(4) 0.7857(4) 0.0219(13) Uani 1 d . .
H14A H 0.623 0.6957 0.7325 0.026 Uiso 1 calc . .
H14B H 0.7355 0.669 0.7817 0.026 Uiso 1 calc . .
N15 N 0.6587(4) 0.7031(3) 0.8617(3) 0.0165(10) Uani 1 d . .
C151 C 0.6038(6) 0.6232(4) 0.8767(4) 0.0207(13) Uani 1 d . .
C152 C 0.6628(6) 0.5643(4) 0.8999(4) 0.0221(13) Uani 1 d . .
C153 C 0.6022(6) 0.4874(4) 0.9145(4) 0.0280(15) Uani 1 d . .
H153 H 0.6404 0.4463 0.9308 0.034 Uiso 1 calc . .
C154 C 0.4915(7) 0.4704(4) 0.9060(4) 0.0305(16) Uani 1 d . .
H154 H 0.4559 0.4194 0.92 0.037 Uiso 1 calc . .
C155 C 0.3135(6) 0.5094(4) 0.8666(4) 0.0306(16) Uani 1 d . .
H155 H 0.2767 0.4593 0.8812 0.037 Uiso 1 calc . .
C156 C 0.2536(6) 0.5639(5) 0.8359(5) 0.0345(17) Uani 1 d . .
H156 H 0.1768 0.5529 0.8315 0.041 Uiso 1 calc . .
C157 C 0.3058(6) 0.6362(4) 0.8107(5) 0.0320(16) Uani 1 d . .
H157 H 0.2626 0.6721 0.7856 0.038 Uiso 1 calc . .
C158 C 0.4194(6) 0.6559(4) 0.8221(4) 0.0260(14) Uani 1 d . .
H158 H 0.4538 0.7052 0.8049 0.031 Uiso 1 calc . .
C159 C 0.4288(6) 0.5260(4) 0.8774(4) 0.0251(14) Uani 1 d . .
C150 C 0.4849(6) 0.6030(4) 0.8593(4) 0.0222(13) Uani 1 d . .
N141 N 0.7758(5) 0.5778(3) 0.9047(4) 0.0242(12) Uani 1 d . .
C142 C 0.8649(6) 0.6487(4) 0.9640(4) 0.0256(14) Uani 1 d . .
H14C H 0.8823 0.6369 1.023 0.031 Uiso 1 calc . .
H14D H 0.8383 0.6993 0.9608 0.031 Uiso 1 calc . .
C143 C 0.9711(7) 0.6647(5) 0.9429(6) 0.0382(18) Uani 1 d . .
H14E H 0.9545 0.6801 0.8854 0.046 Uiso 1 calc . .
H14F H 1.0307 0.7125 0.9843 0.046 Uiso 1 calc . .
O144 O 1.0125(4) 0.5932(3) 0.9452(3) 0.0353(12) Uani 1 d . .
C145 C 0.9250(8) 0.5232(6) 0.8884(6) 0.048(2) Uani 1 d . .
H14G H 0.9533 0.4734 0.8911 0.058 Uiso 1 calc . .
H14H H 0.9059 0.5349 0.8294 0.058 Uiso 1 calc . .
C146 C 0.8194(7) 0.5042(5) 0.9096(6) 0.041(2) Uani 1 d . .
H14I H 0.7611 0.4553 0.8689 0.049 Uiso 1 calc . .
H14J H 0.8369 0.4902 0.9678 0.049 Uiso 1 calc . .
C211 C 0.0668(6) 0.2976(5) 0.2999(4) 0.0283(15) Uani 1 d . .
H211 H 0.0949 0.2507 0.2966 0.034 Uiso 1 calc . .
C212 C 0.1448(6) 0.3756(4) 0.3366(4) 0.0258(14) Uani 1 d . .
H212 H 0.2223 0.3771 0.3528 0.031 Uiso 1 calc . .
C213 C 0.1235(7) 0.4581(5) 0.3543(5) 0.0388(18) Uani 1 d . .
H21A H 0.1036 0.4819 0.3011 0.047 Uiso 1 calc . .
H21B H 0.1938 0.4976 0.3965 0.047 Uiso 1 calc . .
C214 C 0.0266(6) 0.4487(4) 0.3891(4) 0.0290(15) Uani 1 d . .
H21C H 0.0351 0.503 0.4219 0.035 Uiso 1 calc . .
H21D H -0.0474 0.4326 0.3409 0.035 Uiso 1 calc . .
C215 C 0.0286(6) 0.3816(4) 0.4471(4) 0.0215(13) Uani 1 d . .
H215 H 0.0766 0.3991 0.5055 0.026 Uiso 1 calc . .
C216 C -0.0348(5) 0.2963(4) 0.4207(4) 0.0212(13) Uani 1 d . .
H216 H -0.0282 0.2619 0.4636 0.025 Uiso 1 calc . .
C217 C -0.1128(6) 0.2543(5) 0.3302(4) 0.0293(15) Uani 1 d . .
H21E H -0.1859 0.2676 0.3169 0.035 Uiso 1 calc . .
H21F H -0.1286 0.1927 0.3262 0.035 Uiso 1 calc . .
C218 C -0.0607(6) 0.2828(5) 0.2645(4) 0.0289(15) Uani 1 d . .
H21G H -0.0952 0.2395 0.2125 0.035 Uiso 1 calc . .
H21H H -0.0777 0.3352 0.2485 0.035 Uiso 1 calc . .
C21 C 0.1811(5) 0.2871(4) 0.5634(4) 0.0174(12) Uani 1 d . .
N22 N 0.2816(4) 0.3276(3) 0.6255(3) 0.0176(10) Uani 1 d . .
C221 C 0.3708(5) 0.3928(4) 0.6190(4) 0.0214(13) Uani 1 d . .
C222 C 0.4751(5) 0.3811(4) 0.6318(4) 0.0258(14) Uani 1 d . .
C223 C 0.5610(6) 0.4469(5) 0.6214(5) 0.0381(19) Uani 1 d . .
H223 H 0.6332 0.439 0.6295 0.046 Uiso 1 calc . .
C224 C 0.5425(6) 0.5195(5) 0.6006(5) 0.0377(19) Uani 1 d . .
H224 H 0.6001 0.5605 0.5911 0.045 Uiso 1 calc . .
C225 C 0.4190(7) 0.6125(5) 0.5727(5) 0.0369(19) Uani 1 d . .
H225 H 0.475 0.6535 0.5616 0.044 Uiso 1 calc . .
C226 C 0.3206(8) 0.6287(5) 0.5689(6) 0.044(2) Uani 1 d . .
H226 H 0.3071 0.6797 0.5534 0.053 Uiso 1 calc . .
C227 C 0.2389(7) 0.5691(4) 0.5883(5) 0.0372(18) Uani 1 d . .
H227 H 0.1724 0.5819 0.5892 0.045 Uiso 1 calc . .
C228 C 0.2541(6) 0.4930(4) 0.6058(4) 0.0294(15) Uani 1 d . .
H228 H 0.1981 0.4537 0.6187 0.035 Uiso 1 calc . .
C229 C 0.4399(6) 0.5359(4) 0.5927(4) 0.0327(17) Uani 1 d . .
C220 C 0.3530(6) 0.4728(4) 0.6047(4) 0.0255(14) Uani 1 d . .
N231 N 0.4991(5) 0.3054(5) 0.6570(4) 0.0349(15) Uani 0.5 d A 1
C232 C 0.6270(14) 0.3310(12) 0.7057(13) 0.046(4) Uani 0.5 d A 1
H23A H 0.6685 0.3318 0.6661 0.055 Uiso 0.5 calc A 1
H23B H 0.6536 0.3869 0.7417 0.055 Uiso 0.5 calc A 1
C233 C 0.6426(16) 0.2642(14) 0.7591(10) 0.046(5) Uani 0.5 d A 1
H23C H 0.5983 0.2634 0.7966 0.055 Uiso 0.5 calc A 1
H23D H 0.7237 0.2769 0.7958 0.055 Uiso 0.5 calc A 1
O234 O 0.6029(5) 0.1767(4) 0.7021(4) 0.0461(14) Uani 0.5 d A 1
C235 C 0.4763(13) 0.1704(11) 0.6651(11) 0.041(4) Uani 0.5 d A 1
H23E H 0.4333 0.114 0.6308 0.049 Uiso 0.5 calc A 1
H23F H 0.4488 0.1776 0.7124 0.049 Uiso 0.5 calc A 1
C236 C 0.4547(14) 0.2364(10) 0.6096(9) 0.035(3) Uani 0.5 d A 1
H23G H 0.4884 0.2335 0.5654 0.042 Uiso 0.5 calc A 1
H23H H 0.3721 0.2274 0.5809 0.042 Uiso 0.5 calc A 1
N261 N 0.4991(5) 0.3054(5) 0.6570(4) 0.0349(15) Uani 0.5 d A 2
C262 C 0.5245(10) 0.2488(8) 0.5910(7) 0.018(2) Uani 0.5 d A 2
H26A H 0.4654 0.2413 0.5337 0.022 Uiso 0.5 calc A 2
H26B H 0.5986 0.2779 0.5878 0.022 Uiso 0.5 calc A 2
C263 C 0.5275(11) 0.1644(8) 0.6145(8) 0.022(3) Uani 0.5 d A 2
H26C H 0.4503 0.1305 0.6078 0.027 Uiso 0.5 calc A 2
H26D H 0.5548 0.1344 0.5769 0.027 Uiso 0.5 calc A 2
O264 O 0.6029(5) 0.1767(4) 0.7021(4) 0.0461(14) Uani 0.5 d A 2
C265 C 0.5822(15) 0.2172(11) 0.7577(9) 0.030(3) Uani 0.5 d A 2
H26E H 0.6407 0.2218 0.8146 0.036 Uiso 0.5 calc A 2
H26F H 0.5075 0.1869 0.7591 0.036 Uiso 0.5 calc A 2
C266 C 0.5810(12) 0.3047(9) 0.7381(8) 0.024(3) Uani 0.5 d A 2
H26G H 0.5655 0.3352 0.7831 0.028 Uiso 0.5 calc A 2
H26H H 0.6573 0.3355 0.7401 0.028 Uiso 0.5 calc A 2
C23 C 0.2876(5) 0.3055(4) 0.7099(4) 0.0205(13) Uani 1 d . .
H23I H 0.2738 0.3489 0.7446 0.025 Uiso 1 calc . .
H23J H 0.3621 0.2972 0.7418 0.025 Uiso 1 calc . .
C24 C 0.1938(5) 0.2250(4) 0.6857(4) 0.0206(13) Uani 1 d . .
H24A H 0.2235 0.1759 0.6863 0.025 Uiso 1 calc . .
H24B H 0.151 0.2219 0.7244 0.025 Uiso 1 calc . .
N25 N 0.1225(4) 0.2298(3) 0.5982(3) 0.0159(10) Uani 1 d . .
C251 C 0.0114(5) 0.1737(4) 0.5570(4) 0.0178(12) Uani 1 d . .
C252 C -0.0714(5) 0.1756(4) 0.5904(4) 0.0173(12) Uani 1 d . .
C253 C -0.1839(5) 0.1219(4) 0.5463(4) 0.0250(14) Uani 1 d . .
H253 H -0.2413 0.1234 0.5686 0.03 Uiso 1 calc . .
C254 C -0.2104(5) 0.0688(4) 0.4730(4) 0.0238(14) Uani 1 d . .
H254 H -0.2865 0.0349 0.444 0.029 Uiso 1 calc . .
C255 C -0.1560(6) 0.0034(4) 0.3638(4) 0.0223(13) Uani 1 d . .
H255 H -0.2315 -0.0316 0.3351 0.027 Uiso 1 calc . .
C256 C -0.0706(6) -0.0014(4) 0.3342(4) 0.0297(15) Uani 1 d . .
H256 H -0.0889 -0.0376 0.2823 0.036 Uiso 1 calc . .
C257 C 0.0433(6) 0.0464(4) 0.3793(4) 0.0260(14) Uani 1 d . .
H257 H 0.1007 0.0397 0.359 0.031 Uiso 1 calc . .
C258 C 0.0721(5) 0.1025(4) 0.4524(4) 0.0200(13) Uani 1 d . .
H258 H 0.1492 0.1337 0.4824 0.024 Uiso 1 calc . .
C259 C -0.1268(5) 0.0630(4) 0.4393(4) 0.0208(13) Uani 1 d . .
C250 C -0.0128(5) 0.1140(4) 0.4830(4) 0.0176(12) Uani 1 d . .
N241 N -0.0454(4) 0.2319(3) 0.6666(3) 0.0188(11) Uani 1 d . .
C242 C -0.0343(6) 0.3195(4) 0.6570(5) 0.0298(15) Uani 1 d . .
H24C H -0.1097 0.3265 0.6257 0.036 Uiso 1 calc . .
H24D H 0.0154 0.3373 0.6244 0.036 Uiso 1 calc . .
C243 C 0.0167(7) 0.3720(4) 0.7454(5) 0.0336(16) Uani 1 d . .
H24E H 0.0933 0.3662 0.7752 0.04 Uiso 1 calc . .
H24F H 0.0249 0.4317 0.7403 0.04 Uiso 1 calc . .
O244 O -0.0524(5) 0.3469(3) 0.7942(4) 0.0401(13) Uani 1 d . .
C245 C -0.0608(8) 0.2621(5) 0.8034(5) 0.040(2) Uani 1 d . .
H24G H -0.1067 0.2447 0.8388 0.048 Uiso 1 calc . .
H24H H 0.016 0.2565 0.833 0.048 Uiso 1 calc . .
C246 C -0.1153(7) 0.2052(5) 0.7172(5) 0.0344(17) Uani 1 d . .
H24I H -0.1202 0.1463 0.7246 0.041 Uiso 1 calc . .
H24J H -0.193 0.209 0.6878 0.041 Uiso 1 calc . .

loop_
_atom_site_aniso_label
_atom_site_aniso_U_11
_atom_site_aniso_U_22
_atom_site_aniso_U_33
_atom_site_aniso_U_23
_atom_site_aniso_U_13
_atom_site_aniso_U_12
Ir1 0.01992(15) 0.01519(14) 0.01854(14) 0.00688(9) 0.00914(10) 0.00827(10)
Ir2 0.01493(14) 0.02307(15) 0.01462(14) 0.00327(9) 0.00779(10) 0.00604(10)
Cl1 0.0277(8) 0.0216(7) 0.0207(7) 0.0084(6) 0.0094(6) 0.0134(6)
Cl2 0.0184(7) 0.0371(9) 0.0204(7) 0.0032(6) 0.0094(6) 0.0114(6)
C111 0.022(3) 0.024(3) 0.027(3) 0.008(3) 0.013(3) 0.013(3)
C112 0.020(3) 0.019(3) 0.030(3) 0.013(3) 0.014(3) 0.013(2)
C113 0.030(4) 0.019(3) 0.032(4) 0.009(3) 0.014(3) 0.014(3)
C114 0.027(3) 0.034(4) 0.028(3) 0.007(3) 0.014(3) 0.014(3)
C115 0.029(3) 0.029(3) 0.022(3) 0.010(3) 0.013(3) 0.016(3)
C116 0.033(4) 0.025(3) 0.025(3) 0.010(3) 0.019(3) 0.013(3)
C117 0.028(4) 0.042(4) 0.033(4) 0.016(3) 0.016(3) 0.003(3)
C118 0.021(3) 0.031(4) 0.034(4) 0.012(3) 0.013(3) 0.008(3)
C11 0.013(3) 0.017(3) 0.018(3) 0.006(2) 0.003(2) 0.010(2)
N12 0.020(3) 0.014(2) 0.018(2) 0.0042(19) 0.011(2) 0.007(2)
C121 0.020(3) 0.015(3) 0.021(3) 0.005(2) 0.011(3) 0.007(2)
C122 0.020(3) 0.017(3) 0.023(3) 0.006(2) 0.009(3) 0.005(2)
C123 0.028(3) 0.016(3) 0.031(4) 0.012(3) 0.013(3) 0.009(3)
C124 0.030(4) 0.014(3) 0.033(4) 0.002(3) 0.016(3) 0.005(3)
C125 0.021(2) 0.036(3) 0.019(2) -0.0032(19) 0.0105(19) 0.012(2)
C126 0.033(4) 0.028(3) 0.021(3) 0.002(3) 0.011(3) 0.005(3)
C127 0.023(3) 0.034(4) 0.021(3) 0.009(3) 0.011(3) 0.006(3)
C128 0.019(3) 0.019(3) 0.023(3) 0.006(2) 0.010(3) 0.008(2)
C129 0.018(3) 0.023(3) 0.030(3) 0.013(3) 0.015(3) 0.003(3)
C120 0.016(3) 0.023(3) 0.023(3) 0.006(2) 0.014(3) 0.009(2)
N131 0.025(3) 0.022(3) 0.025(3) 0.009(2) 0.009(2) 0.009(2)
C132 0.025(4) 0.049(5) 0.030(4) 0.017(3) 0.009(3) -0.004(3)
C133 0.034(4) 0.049(5) 0.036(4) 0.011(4) 0.004(4) -0.010(4)
O134 0.026(3) 0.044(3) 0.026(3) 0.015(2) 0.005(2) 0.006(2)
C135 0.033(4) 0.043(4) 0.024(4) 0.010(3) 0.008(3) 0.009(3)
C136 0.028(4) 0.039(4) 0.023(3) 0.010(3) 0.011(3) 0.002(3)
C13 0.028(3) 0.019(3) 0.023(3) 0.001(2) 0.013(3) 0.008(3)
C14 0.029(3) 0.021(3) 0.017(3) 0.005(2) 0.008(3) 0.010(3)
N15 0.018(3) 0.014(2) 0.016(2) 0.0020(19) 0.004(2) 0.007(2)
C151 0.031(4) 0.013(3) 0.014(3) 0.001(2) 0.006(3) 0.004(3)
C152 0.032(4) 0.013(3) 0.017(3) 0.000(2) 0.003(3) 0.007(3)
C153 0.036(4) 0.014(3) 0.029(4) 0.003(3) 0.005(3) 0.009(3)
C154 0.042(4) 0.014(3) 0.029(4) 0.003(3) 0.009(3) 0.003(3)
C155 0.033(4) 0.023(3) 0.028(4) 0.005(3) 0.008(3) -0.003(3)
C156 0.023(4) 0.037(4) 0.035(4) 0.007(3) 0.005(3) 0.001(3)
C157 0.021(3) 0.031(4) 0.034(4) 0.011(3) -0.002(3) 0.007(3)
C158 0.027(4) 0.021(3) 0.026(3) 0.008(3) 0.005(3) 0.006(3)
C159 0.028(4) 0.020(3) 0.018(3) 0.002(2) 0.000(3) 0.001(3)
C150 0.025(3) 0.017(3) 0.020(3) 0.002(2) 0.004(3) 0.004(3)
N141 0.029(3) 0.016(3) 0.027(3) 0.001(2) 0.006(2) 0.011(2)
C142 0.024(3) 0.023(3) 0.030(4) 0.001(3) 0.008(3) 0.011(3)
C143 0.042(4) 0.035(4) 0.050(5) 0.017(3) 0.024(4) 0.021(3)
O144 0.034(3) 0.039(3) 0.040(3) 0.006(2) 0.015(2) 0.023(2)
C145 0.052(5) 0.050(5) 0.041(5) -0.010(4) 0.006(4) 0.034(4)
C146 0.037(4) 0.026(4) 0.052(5) -0.007(3) 0.005(4) 0.018(3)
C211 0.024(3) 0.051(4) 0.017(3) 0.006(3) 0.009(3) 0.020(3)
C212 0.026(3) 0.039(4) 0.023(3) 0.014(3) 0.015(3) 0.015(3)
C213 0.047(5) 0.046(5) 0.046(5) 0.026(4) 0.034(4) 0.023(4)
C214 0.042(4) 0.029(4) 0.030(4) 0.016(3) 0.022(3) 0.017(3)
C215 0.028(3) 0.029(3) 0.018(3) 0.010(3) 0.015(3) 0.017(3)
C216 0.015(3) 0.030(3) 0.028(3) 0.015(3) 0.012(3) 0.015(3)
C217 0.019(3) 0.037(4) 0.034(4) 0.012(3) 0.010(3) 0.008(3)
C218 0.028(4) 0.039(4) 0.025(3) 0.008(3) 0.010(3) 0.018(3)
C21 0.018(3) 0.019(3) 0.017(3) 0.001(2) 0.007(2) 0.008(2)
N22 0.018(3) 0.018(2) 0.015(2) 0.0004(19) 0.008(2) 0.001(2)
C221 0.019(3) 0.025(3) 0.016(3) -0.002(2) 0.008(2) -0.002(3)
C222 0.017(3) 0.038(4) 0.019(3) 0.000(3) 0.007(3) 0.002(3)
C223 0.021(4) 0.056(5) 0.030(4) -0.001(3) 0.013(3) -0.005(3)
C224 0.028(4) 0.047(5) 0.027(4) -0.003(3) 0.015(3) -0.013(3)
C225 0.046(5) 0.030(4) 0.032(4) -0.001(3) 0.027(4) -0.008(3)
C226 0.065(6) 0.017(3) 0.052(5) 0.001(3) 0.034(5) 0.001(3)
C227 0.046(5) 0.022(3) 0.049(5) -0.002(3) 0.030(4) 0.003(3)
C228 0.033(4) 0.027(3) 0.032(4) -0.003(3) 0.023(3) 0.001(3)
C229 0.035(4) 0.030(4) 0.024(3) -0.007(3) 0.014(3) -0.007(3)
C220 0.024(3) 0.025(3) 0.024(3) -0.004(3) 0.012(3) -0.001(3)
N231 0.022(3) 0.068(5) 0.027(3) 0.021(3) 0.014(3) 0.024(3)
C232 0.025(8) 0.054(11) 0.050(11) -0.012(9) 0.003(8) 0.017(8)
C233 0.028(9) 0.089(15) 0.023(8) 0.006(9) 0.001(7) 0.034(11)
O234 0.039(3) 0.055(4) 0.041(3) 0.022(3) 0.006(3) 0.016(3)
C235 0.024(8) 0.052(10) 0.047(9) 0.023(8) 0.008(7) 0.015(7)
C236 0.035(9) 0.040(9) 0.027(8) 0.005(7) 0.008(7) 0.012(7)
N261 0.022(3) 0.068(5) 0.027(3) 0.021(3) 0.014(3) 0.024(3)
C262 0.014(6) 0.025(6) 0.014(6) 0.000(5) 0.008(5) 0.003(5)
C263 0.018(6) 0.025(7) 0.018(6) 0.000(5) 0.000(5) 0.007(5)
O264 0.039(3) 0.055(4) 0.041(3) 0.022(3) 0.006(3) 0.016(3)
C265 0.024(8) 0.048(10) 0.022(7) 0.013(7) 0.004(6) 0.021(7)
C266 0.022(7) 0.042(8) 0.007(6) -0.002(5) 0.005(5) 0.010(6)
C23 0.017(3) 0.029(3) 0.014(3) 0.002(2) 0.007(2) 0.003(3)
C24 0.018(3) 0.024(3) 0.016(3) 0.002(2) 0.005(2) 0.004(3)
N25 0.012(2) 0.022(3) 0.012(2) 0.0029(19) 0.0036(19) 0.003(2)
C251 0.018(3) 0.017(3) 0.018(3) 0.006(2) 0.007(2) 0.005(2)
C252 0.016(3) 0.016(3) 0.017(3) 0.001(2) 0.005(2) 0.000(2)
C253 0.017(3) 0.027(3) 0.030(3) 0.006(3) 0.010(3) 0.002(3)
C254 0.018(3) 0.021(3) 0.024(3) 0.002(3) 0.003(3) -0.003(2)
C255 0.035(4) 0.023(3) 0.008(3) 0.004(2) 0.004(3) 0.012(3)
C256 0.043(4) 0.023(3) 0.020(3) 0.001(3) 0.011(3) 0.004(3)
C257 0.043(4) 0.021(3) 0.024(3) 0.008(3) 0.021(3) 0.013(3)
C258 0.022(3) 0.021(3) 0.019(3) 0.005(2) 0.008(3) 0.007(3)
C259 0.023(3) 0.020(3) 0.018(3) 0.007(2) 0.005(3) 0.005(3)
C250 0.019(3) 0.016(3) 0.018(3) 0.006(2) 0.006(2) 0.005(2)
N241 0.018(3) 0.014(2) 0.024(3) 0.000(2) 0.011(2) 0.001(2)
C242 0.035(4) 0.021(3) 0.035(4) 0.004(3) 0.015(3) 0.007(3)
C243 0.038(4) 0.024(4) 0.036(4) -0.002(3) 0.016(3) 0.003(3)
O244 0.044(3) 0.036(3) 0.047(3) -0.010(2) 0.030(3) 0.009(2)
C245 0.051(5) 0.032(4) 0.036(4) -0.005(3) 0.030(4) -0.005(4)
C246 0.037(4) 0.027(4) 0.040(4) -0.004(3) 0.026(4) -0.003(3)

loop_
_atom_type_symbol
_atom_type_description
_atom_type_scat_dispersion_real
_atom_type_scat_dispersion_imag
_atom_type_scat_source
C C 0.0033 0.0016 'International Tables Vol C Tables 4.2.6.8 and 6.1.1.4'
H H 0 0 'International Tables Vol C Tables 4.2.6.8 and 6.1.1.4'
N N 0.0061 0.0033 'International Tables Vol C Tables 4.2.6.8 and 6.1.1.4'
O O 0.0106 0.006 'International Tables Vol C Tables 4.2.6.8 and 6.1.1.4'
Cl Cl 0.1484 0.1585 'International Tables Vol C Tables 4.2.6.8 and 6.1.1.4'
Ir Ir -1.4442 7.9887 'International Tables Vol C Tables 4.2.6.8 and 6.1.1.4'

loop_
_exptl_crystal_face_index_h
_exptl_crystal_face_index_k
_exptl_crystal_face_index_l
_exptl_crystal_face_perp_dist
0 1 -1 0.0744
0 0 1 0.1508
-1 1 0 0.0622
1 -1 0 0.0588
1 1 -2 0.0815
-2 -3 2 0.0985
0 2 1 0.2025
0 -2 3 0.1246
0 -2 -3 0.2164
-2 1 5 0.1567

loop_
_geom_angle_atom_site_label_1
_geom_angle_atom_site_label_2
_geom_angle_atom_site_label_3
_geom_angle
C11 Ir1 C112 97.2(2)
C11 Ir1 C111 96.7(2)
C112 Ir1 C111 39.4(2)
C11 Ir1 C116 153.3(2)
C112 Ir1 C116 97.3(2)
C111 Ir1 C116 80.8(2)
C11 Ir1 C115 169.3(2)
C112 Ir1 C115 80.2(2)
C111 Ir1 C115 87.8(2)
C116 Ir1 C115 37.0(3)
C11 Ir1 Cl1 90.73(15)
C112 Ir1 Cl1 150.84(18)
C111 Ir1 Cl1 166.29(18)
C116 Ir1 Cl1 87.45(18)
C115 Ir1 Cl1 86.93(17)
C21 Ir2 C216 95.7(2)
C21 Ir2 C215 96.3(2)
C216 Ir2 C215 39.1(3)
C21 Ir2 C212 155.2(3)
C216 Ir2 C212 97.2(2)
C215 Ir2 C212 80.8(2)
C21 Ir2 C211 167.5(3)
C216 Ir2 C211 80.7(2)
C215 Ir2 C211 88.5(2)
C212 Ir2 C211 37.1(3)
C21 Ir2 Cl2 90.54(17)
C216 Ir2 Cl2 154.74(18)
C215 Ir2 Cl2 163.75(18)
C212 Ir2 Cl2 86.79(18)
C211 Ir2 Cl2 87.89(18)
C112 C111 C118 125.5(6)
C112 C111 Ir1 69.1(3)
C118 C111 Ir1 114.0(4)
C112 C111 H111 117.2
C118 C111 H111 117.2
Ir1 C111 H111 86.9
C111 C112 C113 126.7(6)
C111 C112 Ir1 71.5(3)
C113 C112 Ir1 110.0(4)
C111 C112 H112 116.6
C113 C112 H112 116.6
Ir1 C112 H112 88.3
C114 C113 C112 112.5(5)
C114 C113 H11A 109.1
C112 C113 H11A 109.1
C114 C113 H11B 109.1
C112 C113 H11B 109.1
H11A C113 H11B 107.8
C115 C114 C113 110.3(5)
C115 C114 H11C 109.6
C113 C114 H11C 109.6
C115 C114 H11D 109.6
C113 C114 H11D 109.6
H11C C114 H11D 108.1
C116 C115 C114 125.7(6)
C116 C115 Ir1 69.9(4)
C114 C115 Ir1 112.6(4)
C116 C115 H115 117.2
C114 C115 H115 117.2
Ir1 C115 H115 87.4
C115 C116 C117 126.2(6)
C115 C116 Ir1 73.1(4)
C117 C116 Ir1 109.7(4)
C115 C116 H116 116.9
C117 C116 H116 116.9
Ir1 C116 H116 87.1
C116 C117 C118 112.1(6)
C116 C117 H11E 109.2
C118 C117 H11E 109.2
C116 C117 H11F 109.2
C118 C117 H11F 109.2
H11E C117 H11F 107.9
C111 C118 C117 111.7(6)
C111 C118 H11G 109.3
C117 C118 H11G 109.3
C111 C118 H11H 109.3
C117 C118 H11H 109.3
H11G C118 H11H 107.9
N15 C11 N12 106.4(5)
N15 C11 Ir1 123.8(4)
N12 C11 Ir1 129.7(4)
C11 N12 C121 127.8(5)
C11 N12 C13 112.3(5)
C121 N12 C13 119.1(5)
C122 C121 N12 119.3(5)
C122 C121 C120 120.6(5)
N12 C121 C120 120.1(5)
C121 C122 C123 119.3(6)
C121 C122 N131 120.1(5)
C123 C122 N131 120.6(6)
C124 C123 C122 121.2(6)
C124 C123 H123 119.4
C122 C123 H123 119.4
C123 C124 C129 120.4(6)
C123 C124 H124 119.8
C129 C124 H124 119.8
C126 C125 C129 116.3(6)
C126 C125 H125 121.9
C129 C125 H125 121.9
C125 C126 C127 121.5(6)
C125 C126 H126 119.2
C127 C126 H126 119.2
C128 C127 C126 121.1(6)
C128 C127 H127 119.5
C126 C127 H127 119.5
C127 C128 C120 120.3(6)
C127 C128 H128 119.9
C120 C128 H128 119.9
C120 C129 C124 119.9(6)
C120 C129 C125 121.6(6)
C124 C129 C125 118.5(6)
C129 C120 C128 119.2(6)
C129 C120 C121 118.3(6)
C128 C120 C121 122.5(6)
C122 N131 C136 115.3(5)
C122 N131 C132 113.2(5)
C136 N131 C132 108.9(5)
N131 C132 C133 108.6(7)
N131 C132 H13A 110
C133 C132 H13A 110
N131 C132 H13B 110
C133 C132 H13B 110
H13A C132 H13B 108.4
O134 C133 C132 111.9(6)
O134 C133 H13C 109.2
C132 C133 H13C 109.2
O134 C133 H13D 109.2
C132 C133 H13D 109.2
H13C C133 H13D 107.9
C133 O134 C135 109.0(6)
O134 C135 C136 110.3(6)
O134 C135 H13E 109.6
C136 C135 H13E 109.6
O134 C135 H13F 109.6
C136 C135 H13F 109.6
H13E C135 H13F 108.1
N131 C136 C135 109.9(6)
N131 C136 H13G 109.7
C135 C136 H13G 109.7
N131 C136 H13H 109.7
C135 C136 H13H 109.7
H13G C136 H13H 108.2
N12 C13 C14 101.7(5)
N12 C13 H13I 111.4
C14 C13 H13I 111.4
N12 C13 H13J 111.4
C14 C13 H13J 111.4
H13I C13 H13J 109.3
N15 C14 C13 101.4(5)
N15 C14 H14A 111.5
C13 C14 H14A 111.5
N15 C14 H14B 111.5
C13 C14 H14B 111.5
H14A C14 H14B 109.3
C11 N15 C151 126.3(5)
C11 N15 C14 113.4(5)
C151 N15 C14 119.6(5)
C152 C151 C150 121.0(6)
C152 C151 N15 120.8(6)
C150 C151 N15 117.9(6)
C151 C152 N141 122.2(6)
C151 C152 C153 117.0(6)
N141 C152 C153 120.8(6)
C154 C153 C152 122.5(6)
C154 C153 H153 118.8
C152 C153 H153 118.8
C153 C154 C159 121.5(6)
C153 C154 H154 119.3
C159 C154 H154 119.3
C156 C155 C159 121.4(6)
C156 C155 H155 119.3
C159 C155 H155 119.3
C155 C156 C157 119.7(7)
C155 C156 H156 120.2
C157 C156 H156 120.2
C158 C157 C156 120.8(7)
C158 C157 H157 119.6
C156 C157 H157 119.6
C157 C158 C150 120.2(6)
C157 C158 H158 119.9
C150 C158 H158 119.9
C154 C159 C155 122.7(6)
C154 C159 C150 118.2(6)
C155 C159 C150 119.0(6)
C158 C150 C159 118.5(6)
C158 C150 C151 122.2(6)
C159 C150 C151 119.3(6)
C152 N141 C142 119.7(5)
C152 N141 C146 116.8(6)
C142 N141 C146 108.1(5)
N141 C142 C143 110.6(6)
N141 C142 H14C 109.5
C143 C142 H14C 109.5
N141 C142 H14D 109.5
C143 C142 H14D 109.5
H14C C142 H14D 108.1
O144 C143 C142 112.0(6)
O144 C143 H14E 109.2
C142 C143 H14E 109.2
O144 C143 H14F 109.2
C142 C143 H14F 109.2
H14E C143 H14F 107.9
C143 O144 C145 109.3(6)
O144 C145 C146 112.4(6)
O144 C145 H14G 109.1
C146 C145 H14G 109.1
O144 C145 H14H 109.1
C146 C145 H14H 109.1
H14G C145 H14H 107.9
N141 C146 C145 109.4(7)
N141 C146 H14I 109.8
C145 C146 H14I 109.8
N141 C146 H14J 109.8
C145 C146 H14J 109.8
H14I C146 H14J 108.2
C212 C211 C218 123.8(6)
C212 C211 Ir2 70.4(4)
C218 C211 Ir2 112.4(4)
C212 C211 H211 118.1
C218 C211 H211 118.1
Ir2 C211 H211 87.1
C211 C212 C213 128.9(6)
C211 C212 Ir2 72.5(4)
C213 C212 Ir2 108.8(4)
C211 C212 H212 115.5
C213 C212 H212 115.5
Ir2 C212 H212 88.5
C212 C213 C214 111.8(6)
C212 C213 H21A 109.2
C214 C213 H21A 109.2
C212 C213 H21B 109.2
C214 C213 H21B 109.2
H21A C213 H21B 107.9
C215 C214 C213 110.5(6)
C215 C214 H21C 109.5
C213 C214 H21C 109.5
C215 C214 H21D 109.5
C213 C214 H21D 109.5
H21C C214 H21D 108.1
C216 C215 C214 125.4(6)
C216 C215 Ir2 69.5(3)
C214 C215 Ir2 114.0(4)
C216 C215 H215 117.3
C214 C215 H215 117.3
Ir2 C215 H215 86.4
C215 C216 C217 126.1(6)
C215 C216 Ir2 71.4(4)
C217 C216 Ir2 111.0(4)
C215 C216 H216 117
C217 C216 H216 117
Ir2 C216 H216 87.5
C216 C217 C218 112.0(5)
C216 C217 H21E 109.2
C218 C217 H21E 109.2
C216 C217 H21F 109.2
C218 C217 H21F 109.2
H21E C217 H21F 107.9
C211 C218 C217 111.1(5)
C211 C218 H21G 109.4
C217 C218 H21G 109.4
C211 C218 H21H 109.4
C217 C218 H21H 109.4
H21G C218 H21H 108
N22 C21 N25 107.2(5)
N22 C21 Ir2 124.3(4)
N25 C21 Ir2 128.4(4)
C21 N22 C221 127.3(5)
C21 N22 C23 112.4(5)
C221 N22 C23 119.9(5)
C222 C221 N22 120.3(6)
C222 C221 C220 120.2(6)
N22 C221 C220 119.4(6)
C221 C222 C223 118.6(7)
C221 C222 N261 121.1(6)
C223 C222 N261 120.3(6)
C221 C222 N231 121.1(6)
C223 C222 N231 120.3(6)
C224 C223 C222 121.8(7)
C224 C223 H223 119.1
C222 C223 H223 119.1
C223 C224 C229 121.2(7)
C223 C224 H224 119.4
C229 C224 H224 119.4
C226 C225 C229 121.5(7)
C226 C225 H225 119.2
C229 C225 H225 119.2
C225 C226 C227 119.4(8)
C225 C226 H226 120.3
C227 C226 H226 120.3
C228 C227 C226 121.0(8)
C228 C227 H227 119.5
C226 C227 H227 119.5
C227 C228 C220 120.3(6)
C227 C228 H228 119.9
C220 C228 H228 119.9
C224 C229 C225 122.4(7)
C224 C229 C220 118.7(7)
C225 C229 C220 118.9(7)
C228 C220 C229 118.4(7)
C228 C220 C221 122.6(6)
C229 C220 C221 119.0(6)
C236 N231 C222 123.1(9)
C236 N231 C232 117.8(11)
C222 N231 C232 104.8(9)
C233 C232 N231 103.2(15)
C233 C232 H23A 111.1
N231 C232 H23A 111.1
C233 C232 H23B 111.1
N231 C232 H23B 111.1
H23A C232 H23B 109.1
C232 C233 O234 110.9(12)
C232 C233 H23C 109.5
O234 C233 H23C 109.5
C232 C233 H23D 109.5
O234 C233 H23D 109.5
H23C C233 H23D 108.1
C235 O234 C233 96.8(10)
C236 C235 O234 111.3(12)
C236 C235 H23E 109.4
O234 C235 H23E 109.4
C236 C235 H23F 109.4
O234 C235 H23F 109.4
H23E C235 H23F 108
N231 C236 C235 107.1(13)
N231 C236 H23G 110.3
C235 C236 H23G 110.3
N231 C236 H23H 110.3
C235 C236 H23H 110.3
H23G C236 H23H 108.6
C266 N261 C222 122.3(8)
C266 N261 C262 104.6(8)
C222 N261 C262 116.1(6)
C263 C262 N261 112.6(9)
C263 C262 H26A 109.1
N261 C262 H26A 109.1
C263 C262 H26B 109.1
N261 C262 H26B 109.1
H26A C262 H26B 107.8
O264 C263 C262 108.2(9)
O264 C263 H26C 110.1
C262 C263 H26C 110.1
O264 C263 H26D 110.1
C262 C263 H26D 110.1
H26C C263 H26D 108.4
C265 O264 C263 117.7(10)
O264 C265 C266 110.6(12)
O264 C265 H26E 109.5
C266 C265 H26E 109.5
O264 C265 H26F 109.5
C266 C265 H26F 109.5
H26E C265 H26F 108.1
N261 C266 C265 114.1(11)
N261 C266 H26G 108.7
C265 C266 H26G 108.7
N261 C266 H26H 108.7
C265 C266 H26H 108.7
H26G C266 H26H 107.6
N22 C23 C24 101.8(5)
N22 C23 H23I 111.4
C24 C23 H23I 111.4
N22 C23 H23J 111.4
C24 C23 H23J 111.4
H23I C23 H23J 109.3
N25 C24 C23 102.4(5)
N25 C24 H24A 111.3
C23 C24 H24A 111.3
N25 C24 H24B 111.3
C23 C24 H24B 111.3
H24A C24 H24B 109.2
C21 N25 C251 127.3(5)
C21 N25 C24 111.4(5)
C251 N25 C24 121.0(5)
C252 C251 N25 119.5(5)
C252 C251 C250 120.6(5)
N25 C251 C250 119.9(5)
C251 C252 N241 120.4(5)
C251 C252 C253 119.1(5)
N241 C252 C253 120.5(5)
C254 C253 C252 121.2(6)
C254 C253 H253 119.4
C252 C253 H253 119.4
C253 C254 C259 121.0(6)
C253 C254 H254 119.5
C259 C254 H254 119.5
C256 C255 C259 117.9(6)
C256 C255 H255 121.1
C259 C255 H255 121.1
C255 C256 C257 121.5(6)
C255 C256 H256 119.3
C257 C256 H256 119.3
C258 C257 C256 120.9(6)
C258 C257 H257 119.6
C256 C257 H257 119.6
C257 C258 C250 120.3(6)
C257 C258 H258 119.9
C250 C258 H258 119.9
C254 C259 C250 119.2(6)
C254 C259 C255 119.9(6)
C250 C259 C255 120.8(6)
C258 C250 C259 118.6(5)
C258 C250 C251 122.8(5)
C259 C250 C251 118.6(6)
C252 N241 C242 115.5(5)
C252 N241 C246 115.5(5)
C242 N241 C246 110.9(5)
N241 C242 C243 108.0(6)
N241 C242 H24C 110.1
C243 C242 H24C 110.1
N241 C242 H24D 110.1
C243 C242 H24D 110.1
H24C C242 H24D 108.4
O244 C243 C242 111.4(6)
O244 C243 H24E 109.4
C242 C243 H24E 109.4
O244 C243 H24F 109.4
C242 C243 H24F 109.4
H24E C243 H24F 108
C245 O244 C243 109.0(5)
O244 C245 C246 111.0(7)
O244 C245 H24G 109.4
C246 C245 H24G 109.4
O244 C245 H24H 109.4
C246 C245 H24H 109.4
H24G C245 H24H 108
N241 C246 C245 108.2(6)
N241 C246 H24I 110.1
C245 C246 H24I 110.1
N241 C246 H24J 110.1
C245 C246 H24J 110.1
H24I C246 H24J 108.4

loop_
_geom_bond_atom_site_label_1
_geom_bond_atom_site_label_2
_geom_bond_distance
Ir1 C11 2.072(6)
Ir1 C112 2.102(6)
Ir1 C111 2.135(6)
Ir1 C116 2.165(6)
Ir1 C115 2.205(6)
Ir1 Cl1 2.3713(15)
Ir2 C21 2.055(6)
Ir2 C216 2.100(6)
Ir2 C215 2.125(6)
Ir2 C212 2.169(6)
Ir2 C211 2.195(6)
Ir2 Cl2 2.3685(15)
C111 C112 1.429(9)
C111 C118 1.529(9)
C111 H111 0.95
C112 C113 1.518(9)
C112 H112 0.95
C113 C114 1.515(9)
C113 H11A 0.99
C113 H11B 0.99
C114 C115 1.510(9)
C114 H11C 0.99
C114 H11D 0.99
C115 C116 1.387(10)
C115 H115 0.95
C116 C117 1.514(10)
C116 H116 0.95
C117 C118 1.537(10)
C117 H11E 0.99
C117 H11F 0.99
C118 H11G 0.99
C118 H11H 0.99
C11 N15 1.342(8)
C11 N12 1.361(8)
N12 C121 1.435(7)
N12 C13 1.484(8)
C121 C122 1.382(9)
C121 C120 1.436(9)
C122 C123 1.417(9)
C122 N131 1.434(8)
C123 C124 1.356(10)
C123 H123 0.95
C124 C129 1.422(9)
C124 H124 0.95
C125 C126 1.412(10)
C125 C129 1.442(9)
C125 H125 0.95
C126 C127 1.413(10)
C126 H126 0.95
C127 C128 1.358(9)
C127 H127 0.95
C128 C120 1.422(9)
C128 H128 0.95
C129 C120 1.404(9)
N131 C136 1.457(8)
N131 C132 1.469(9)
C132 C133 1.506(11)
C132 H13A 0.99
C132 H13B 0.99
C133 O134 1.409(9)
C133 H13C 0.99
C133 H13D 0.99
O134 C135 1.431(9)
C135 C136 1.512(10)
C135 H13E 0.99
C135 H13F 0.99
C136 H13G 0.99
C136 H13H 0.99
C13 C14 1.507(9)
C13 H13I 0.99
C13 H13J 0.99
C14 N15 1.479(8)
C14 H14A 0.99
C14 H14B 0.99
N15 C151 1.435(8)
C151 C152 1.396(9)
C151 C150 1.426(10)
C152 N141 1.410(9)
C152 C153 1.417(9)
C153 C154 1.358(11)
C153 H153 0.95
C154 C159 1.394(10)
C154 H154 0.95
C155 C156 1.364(11)
C155 C159 1.409(10)
C155 H155 0.95
C156 C157 1.403(10)
C156 H156 0.95
C157 C158 1.380(10)
C157 H157 0.95
C158 C150 1.416(9)
C158 H158 0.95
C159 C150 1.422(9)
N141 C142 1.457(8)
N141 C146 1.476(9)
C142 C143 1.511(10)
C142 H14C 0.99
C142 H14D 0.99
C143 O144 1.426(9)
C143 H14E 0.99
C143 H14F 0.99
O144 C145 1.426(10)
C145 C146 1.504(13)
C145 H14G 0.99
C145 H14H 0.99
C146 H14I 0.99
C146 H14J 0.99
C211 C212 1.387(10)
C211 C218 1.517(9)
C211 H211 0.95
C212 C213 1.501(10)
C212 H212 0.95
C213 C214 1.544(10)
C213 H21A 0.99
C213 H21B 0.99
C214 C215 1.540(9)
C214 H21C 0.99
C214 H21D 0.99
C215 C216 1.412(9)
C215 H215 0.95
C216 C217 1.521(9)
C216 H216 0.95
C217 C218 1.530(9)
C217 H21E 0.99
C217 H21F 0.99
C218 H21G 0.99
C218 H21H 0.99
C21 N22 1.347(8)
C21 N25 1.367(8)
N22 C221 1.425(8)
N22 C23 1.480(8)
C221 C222 1.372(10)
C221 C220 1.437(10)
C222 C223 1.431(10)
C222 N261 1.438(10)
C222 N231 1.438(10)
C223 C224 1.345(12)
C223 H223 0.95
C224 C229 1.400(12)
C224 H224 0.95
C225 C226 1.361(13)
C225 C229 1.413(12)
C225 H225 0.95
C226 C227 1.411(11)
C226 H226 0.95
C227 C228 1.372(11)
C227 H227 0.95
C228 C220 1.420(10)
C228 H228 0.95
C229 C220 1.426(9)
N231 C236 1.238(16)
N231 C232 1.524(17)
C232 C233 1.49(3)
C232 H23A 0.99
C232 H23B 0.99
C233 O234 1.56(2)
C233 H23C 0.99
C233 H23D 0.99
O234 C235 1.533(16)
C235 C236 1.52(2)
C235 H23E 0.99
C235 H23F 0.99
C236 H23G 0.99
C236 H23H 0.99
N261 C266 1.428(14)
N261 C262 1.582(13)
C262 C263 1.499(18)
C262 H26A 0.99
C262 H26B 0.99
C263 O264 1.441(13)
C263 H26C 0.99
C263 H26D 0.99
O264 C265 1.260(16)
C265 C266 1.53(2)
C265 H26E 0.99
C265 H26F 0.99
C266 H26G 0.99
C266 H26H 0.99
C23 C24 1.498(9)
C23 H23I 0.99
C23 H23J 0.99
C24 N25 1.479(8)
C24 H24A 0.99
C24 H24B 0.99
N25 C251 1.422(8)
C251 C252 1.384(9)
C251 C250 1.434(8)
C252 N241 1.426(8)
C252 C253 1.426(8)
C253 C254 1.357(9)
C253 H253 0.95
C254 C259 1.412(9)
C254 H254 0.95
C255 C256 1.384(10)
C255 C259 1.438(9)
C255 H255 0.95
C256 C257 1.412(10)
C256 H256 0.95
C257 C258 1.375(9)
C257 H257 0.95
C258 C250 1.419(9)
C258 H258 0.95
C259 C250 1.425(9)
N241 C242 1.460(8)
N241 C246 1.463(8)
C242 C243 1.515(10)
C242 H24C 0.99
C242 H24D 0.99
C243 O244 1.426(9)
C243 H24E 0.99
C243 H24F 0.99
O244 C245 1.418(10)
C245 C246 1.516(10)
C245 H24G 0.99
C245 H24H 0.99
C246 H24I 0.99
C246 H24J 0.99
